data_7242617
loop_
_publ_author_name
'Li, Jing'
'Shi, Yian'

_publ_section_title
;
 Catalytic enantioselective bromohydroxylation of cinnamyl alcohols
;
_journal_issue 22
_journal_name_full 'RSC Advances'
_journal_page_first 13040
_journal_page_last 13046
_journal_paper_doi 10.1039/D1RA02297K
_journal_volume 11
_journal_year 2021
_chemical_absolute_configuration ad
_chemical_formula_moiety 'C11 H14 Br Cl O2'
_chemical_formula_sum 'C11 H14 Br Cl O2'
_chemical_formula_weight 293.58
_space_group_crystal_system orthorhombic
_space_group_IT_number 19
_space_group_name_Hall 'P 2ac 2ab'
_space_group_name_H-M_alt 'P 21 21 21'
_atom_sites_solution_hydrogens geom
_audit_creation_date 2020-08-03
_audit_creation_method
;
Olex2 1.2
(compiled 2018.05.29 svn.r3508 for OlexSys, GUI svn.r5506)
;
_audit_update_record
;
2020-09-04 deposited with the CCDC.	2021-03-23 downloaded from the CCDC.
;
_cell_angle_alpha 90
_cell_angle_beta 90
_cell_angle_gamma 90
_cell_formula_units_Z 8
_cell_length_a 10.45924(4)
_cell_length_b 10.51707(4)
_cell_length_c 22.10012(8)
_cell_measurement_reflns_used 54415
_cell_measurement_temperature 99.99(10)
_cell_measurement_theta_max 75.3440
_cell_measurement_theta_min 3.9930
_cell_volume 2431.026(16)
_computing_cell_refinement 'CrysAlisPro 1.171.40.75a (Rigaku OD, 2020)'
_computing_data_collection 'CrysAlisPro 1.171.40.75a (Rigaku OD, 2020)'
_computing_data_reduction 'CrysAlisPro 1.171.40.75a (Rigaku OD, 2020)'
_computing_molecular_graphics 'Olex2 (Dolomanov et al., 2009)'
_computing_publication_material 'Olex2 (Dolomanov et al., 2009)'
_computing_structure_refinement 'ShelXL (Sheldrick, 2015)'
_diffrn_ambient_environment N~2~
_diffrn_ambient_temperature 99.99(10)
_diffrn_detector 'Hybrid Pixel Array Detector'
_diffrn_detector_area_resol_mean 10.0000
_diffrn_detector_type HyPix
_diffrn_measured_fraction_theta_full 1.000
_diffrn_measured_fraction_theta_max 0.985
_diffrn_measurement_details
;
List of Runs (angles in degrees, time in seconds):

  # Type    Start    End  Width  t~exp~   \w     \q     \k     \f   Frames
#--------------------------------------------------------------------------
  1  \w     13.00  65.00   0.50    0.05    --   42.30  77.00 -60.00  104
  2  \w     17.00  49.00   0.50    0.05    --   42.30  77.00-120.00   64
  3  \w     71.00  97.00   0.50    0.05    --   42.30  77.00 -60.00   52
  4  \w     86.00 113.00   0.50    0.05    --   42.30  77.00   0.00   54
  5  \w     14.00  72.00   0.50    0.05    --   42.30  77.00   0.00  116
  6  \w     13.00  73.00   0.50    0.05    --   42.30  77.00  90.00  120
  7  \w     83.00 116.00   0.50    0.05    --   42.30  77.00  90.00   66
  8  \w     20.00 117.00   0.50    0.05    --   42.30  57.00  60.00  194
  9  \w     50.00  76.00   0.50    0.05    --   42.30  77.00-120.00   52
 10  \w     20.00  50.00   0.50    0.05    --   42.30  37.00-180.00   60
 11  \w     21.00  73.00   0.50    0.05    --   42.30  57.00-180.00  104
 12  \w     83.00 115.00   0.50    0.05    --   42.30  57.00-180.00   64
 13  \w     13.00 117.00   0.50    0.05    --   42.30  77.00-180.00  208
 14  \w     23.00  94.00   0.50    0.05    --   42.30  37.00 -60.00  142
 15  \w     21.00  86.00   0.50    0.05    --   42.30  37.00   0.00  130
 16  \w    -83.00 -36.00   0.50    0.05    --  -42.30 125.00  90.00   94
 17  \w    -76.00 -50.00   0.50    0.05    -- -102.00 111.00  44.00   52
 18  \w   -108.00 -77.00   0.50    0.05    -- -102.00 111.00  44.00   62
 19  \w    -78.00  -4.00   0.50    0.05    --  -42.30 111.00  44.00  148
 20  \w    108.00 133.00   0.50    0.05    --  107.38 111.00  44.00   50
 21  \w     34.00 106.00   0.50    0.05    --  107.38 -77.00  90.00  144
 22  \w     48.00  77.00   0.50    0.05    --  107.38-125.00  60.00   58
 23  \w     82.00 111.00   0.50    0.05    --  107.38-125.00  60.00   58
 24  \w     42.00  73.00   0.50    0.05    --  107.38 -61.00 -60.00   62
 25  \w     37.00 108.00   0.50    0.05    --  107.38-111.00 -49.00  142
 26  \w     37.00 108.00   0.50    0.05    --  107.38-125.00 -60.00  142
 27  \w     39.00  95.00   0.50    0.05    --  107.38 -94.00   0.00  112
 28  \w     37.00  62.00   0.50    0.05    --  107.38-125.00-180.00   50
 29  \w     76.00 111.00   0.50    0.05    --  107.38-125.00-180.00   70
 30  \w     58.00  96.00   0.50    0.05    --  107.38 -94.00-180.00   76
 31  \w     36.00 102.00   0.50    0.05    --  107.38 -94.00-150.00  132
 32  \w     35.00 103.00   0.50    0.05    --  107.38 -94.00  60.00  136
 33  \w      8.00  73.00   0.50    0.05    --   42.30-111.00 -49.00  130
 34  \w     18.00  59.00   0.50    0.05    --   42.30-125.00-120.00   82
 35  \w     64.00  95.00   0.50    0.05    --   42.30-125.00-120.00   62
 36  \w   -175.00 -72.00   0.50    0.05    -- -102.00 -78.00-166.24  206
 37  \w   -108.00 -72.00   0.50    0.05    -- -102.00 -80.00 -18.44   72
 38  \w    -99.00 -73.00   0.50    0.05    -- -102.00 -80.00  30.59   52
 39  \w   -175.00-123.00   0.50    0.05    -- -102.00 -80.00  30.59  104
 40  \w   -169.00 -73.00   0.50    0.05    -- -102.00 -77.00  82.03  192
 41  \w    -98.00 -72.00   0.50    0.05    -- -102.00 -78.00  97.16   52
 42  \w   -175.00-122.00   0.50    0.05    -- -102.00 -78.00  97.16  106
 43  \w   -171.00-116.00   0.50    0.05    -- -102.00 -77.00   0.00  110
 44  \w   -172.00 -73.00   0.50    0.05    -- -102.00 -77.00 120.00  198
 45  \w   -108.00 -73.00   0.50    0.05    -- -102.00 -77.00   0.00   70
 46  \w    -99.00 -73.00   0.50    0.05    -- -102.00 -77.00  60.00   52
 47  \w   -101.00 -73.00   0.50    0.05    -- -102.00 -77.00 -60.00   56
 48  \w   -108.00 -73.00   0.50    0.05    -- -102.00 -77.00 -90.00   70
 49  \w   -106.00 -73.00   0.50    0.05    -- -102.00 -77.00-113.57   66
 50  \w   -173.00 -73.00   0.50    0.05    -- -102.00 -77.00-180.00  200
 51  \w   -174.00 -74.00   0.50    0.05    -- -102.00 -77.00 -30.00  200
 52  \w   -145.00 -74.00   0.50    0.05    -- -102.00 -75.00-135.71  142
 53  \w   -140.00 -74.00   0.50    0.05    -- -102.00 -75.00-158.42  132
 54  \w    -99.00 -74.00   0.50    0.05    -- -102.00 -74.00 -51.81   50
 55  \w   -152.00-126.00   0.50    0.05    -- -102.00 -74.00 -51.81   52
 56  \w   -168.00-127.00   0.50    0.05    -- -102.00 -73.00-129.19   82
 57  \w   -157.00 -74.00   0.50    0.05    -- -102.00 -74.00-147.76  166
 58  \w   -105.00 -75.00   0.50    0.05    -- -102.00 -73.00-129.19   60
 59  \w   -175.00 -75.00   0.50    0.05    -- -102.00 -73.00-104.20  200
 60  \w   -127.00 -75.00   0.50    0.05    -- -102.00 -71.00  26.51  104
 61  \w   -169.00 -73.00   0.50    0.05    -- -102.00 -76.00  42.22  192
 62  \w   -139.00-113.00   0.50    0.05    -- -102.00 -71.00   2.51   52
 63  \w   -166.00-140.00   0.50    0.05    -- -102.00 -71.00  26.51   52
 64  \w   -153.00-117.00   0.50    0.05    -- -102.00 -77.00  60.00   72
 65  \w   -100.00 -75.00   0.50    0.05    -- -102.00 -71.00   2.51   50
 66  \w   -101.00 -76.00   0.50    0.05    -- -102.00 -70.00   9.45   50
 67  \w   -126.00 -77.00   0.50    0.05    -- -102.00 -68.00  95.36   98
 68  \w   -101.00 -76.00   0.50    0.05    -- -102.00 -69.00 125.41   50
 69  \w   -100.00 -75.00   0.50    0.05    -- -102.00 -72.00 146.95   50
 70  \w   -158.00 -73.00   0.50    0.05    -- -102.00 -76.00 164.10  170
 71  \w   -108.00 -79.00   0.50    0.05    -- -102.00 -63.00  57.60   58
 72  \w   -167.00 -77.00   0.50    0.05    -- -102.00 -66.00 -23.53  180
 73  \w   -108.00 -77.00   0.50    0.05    -- -102.00 -66.00 -94.18   62
 74  \w   -175.00 -78.00   0.50    0.05    -- -102.00 -61.00 -60.00  194
 75  \w   -175.00-117.00   0.50    0.05    -- -102.00 -66.00 -94.18  116
 76  \w   -156.00-131.00   0.50    0.05    -- -102.00 -61.00 -90.00   50
 77  \w   -103.00 -78.00   0.50    0.05    -- -102.00 -61.00 120.00   50
 78  \w   -138.00-111.00   0.50    0.05    -- -102.00 -61.00 120.00   54
 79  \w   -103.00 -78.00   0.50    0.05    -- -102.00 -61.00 -90.00   50
 80  \w   -149.00-124.00   0.50    0.05    -- -102.00-111.00 -49.00   50
;
_diffrn_measurement_device 'four-circle diffractometer'
_diffrn_measurement_device_type 'XtaLAB Synergy R, DW system, HyPix'
_diffrn_measurement_method '\w scans'
_diffrn_orient_matrix_type 'CrysAlisPro convention (1999,Acta A55,543-557)'
_diffrn_orient_matrix_UB_11 -0.0171154000
_diffrn_orient_matrix_UB_12 -0.0249465000
_diffrn_orient_matrix_UB_13 0.0682126000
_diffrn_orient_matrix_UB_21 -0.1374414000
_diffrn_orient_matrix_UB_22 0.0521096000
_diffrn_orient_matrix_UB_23 -0.0033950000
_diffrn_orient_matrix_UB_31 -0.0500872000
_diffrn_orient_matrix_UB_32 -0.1346194000
_diffrn_orient_matrix_UB_33 -0.0139550000
_diffrn_radiation_monochromator mirror
_diffrn_radiation_probe x-ray
_diffrn_radiation_type CuK\a
_diffrn_radiation_wavelength 1.54184
_diffrn_reflns_av_R_equivalents 0.0345
_diffrn_reflns_av_unetI/netI 0.0124
_diffrn_reflns_Laue_measured_fraction_full 1.000
_diffrn_reflns_Laue_measured_fraction_max 0.985
_diffrn_reflns_limit_h_max 12
_diffrn_reflns_limit_h_min -13
_diffrn_reflns_limit_k_max 12
_diffrn_reflns_limit_k_min -13
_diffrn_reflns_limit_l_max 27
_diffrn_reflns_limit_l_min -27
_diffrn_reflns_number 58808
_diffrn_reflns_point_group_measured_fraction_full 1.000
_diffrn_reflns_point_group_measured_fraction_max 0.977
_diffrn_reflns_theta_full 67.684
_diffrn_reflns_theta_max 75.528
_diffrn_reflns_theta_min 4.001
_diffrn_source 'Rotating-anode X-ray tube'
_diffrn_source_type 'Rigaku (Cu) X-ray Source'
_exptl_absorpt_coefficient_mu 6.465
_exptl_absorpt_correction_T_max 1.00000
_exptl_absorpt_correction_T_min 0.75235
_exptl_absorpt_correction_type multi-scan
_exptl_absorpt_process_details
;
CrysAlisPro 1.171.40.75a (Rigaku Oxford Diffraction, 2020)
Empirical absorption correction using spherical harmonics,
 implemented in SCALE3 ABSPACK scaling algorithm.
;
_exptl_crystal_density_diffrn 1.604
_exptl_crystal_description bulk
_exptl_crystal_F_000 1184
_exptl_crystal_size_max 0.2
_exptl_crystal_size_mid 0.15
_exptl_crystal_size_min 0.1
_refine_diff_density_max 0.328
_refine_diff_density_min -0.510
_refine_diff_density_rms 0.055
_refine_ls_abs_structure_details
;
 Flack x determined using 2095 quotients [(I+)-(I-)]/[(I+)+(I-)]
 (Parsons and Flack (2004), Acta Cryst. A60, s61).
;
_refine_ls_abs_structure_Flack -0.015(4)
_refine_ls_extinction_method none
_refine_ls_goodness_of_fit_ref 1.080
_refine_ls_hydrogen_treatment constr
_refine_ls_matrix_type full
_refine_ls_number_parameters 277
_refine_ls_number_reflns 4930
_refine_ls_number_restraints 0
_refine_ls_restrained_S_all 1.080
_refine_ls_R_factor_all 0.0174
_refine_ls_R_factor_gt 0.0174
_refine_ls_shift/su_max 0.002
_refine_ls_shift/su_mean 0.000
_refine_ls_structure_factor_coef Fsqd
_refine_ls_weighting_details
;
 w=1/[\s^2^(Fo^2^)+(0.0191P)^2^+1.2153P]
 where P=(Fo^2^+2Fc^2^)/3
;
_refine_ls_weighting_scheme calc
_refine_ls_wR_factor_gt 0.0432
_refine_ls_wR_factor_ref 0.0432
_reflns_Friedel_coverage 0.745
_reflns_Friedel_fraction_full 1.000
_reflns_Friedel_fraction_max 0.965
_reflns_number_gt 4919
_reflns_number_total 4930
_reflns_threshold_expression 'I > 2\s(I)'
_cod_data_source_file d1ra02297k2.cif
_cod_data_source_block 00
_cod_depositor_comments
;

2024-12-16
Z value and formula fixed to values more according to usual
chemical conventions.                 miguel
;
_cod_original_formula_sum 'C22 H28 Br2 Cl2 O4'
_cod_original_formula_weight 587.16
_cod_original_formula_moiety '2(C11 H14 Br Cl O2)'
_cod_original_formula_units_Z 4
_cod_original_cell_volume 2431.027(16)
_cod_database_code 7242617
_shelxl_version_number 2013-2
_chemical_oxdiff_formula 'C O H Cl Br'
_shelx_space_group_comment
;
The symmetry employed for this shelxl refinement is uniquely defined
by the following loop, which should always be used as a source of
symmetry information in preference to the above space-group names.
They are only intended as comments.
;
_diffrn_oxdiff_digest_frames
;
01f71722cfc85792020b0e6fd2bef88742000847760
;
_reflns_odcompleteness_completeness 99.96
_reflns_odcompleteness_iscentric 1
_reflns_odcompleteness_theta 66.97
_olex2_refinement_description
;
1. Fixed Uiso
 At 1.2 times of:
  All C(H) groups, All C(H,H) groups
 At 1.5 times of:
  All C(H,H,H) groups, All O(H) groups
2.a Ternary CH refined with riding coordinates:
 C24(H24), C8(H8), C23(H23), C9(H9)
2.b Secondary CH2 refined with riding coordinates:
 C25(H25A,H25B), C10(H10A,H10B)
2.c Aromatic/amide H refined with riding coordinates:
 C21(H21), C17(H17), C2(H2), C18(H18), C3(H3), C6(H6)
2.d Idealised Me refined as rotating group:
 C30(H30A,H30B,H30C), C29(H29A,H29B,H29C), C14(H14A,H14B,H14C), C15(H15A,H15B,
 H15C)
2.e Idealised tetrahedral OH refined as rotating group:
 O27(H27), O12(H12)
;
_olex2_submission_special_instructions 'No special instructions were received'
_oxdiff_exptl_absorpt_empirical_details
;
Empirical correction (ABSPACK) includes:
- Absorption correction using spherical harmonics
- Frame scaling
;
_oxdiff_exptl_absorpt_empirical_full_max 2.359
_oxdiff_exptl_absorpt_empirical_full_min 0.843

loop_
_space_group_symop_operation_xyz
'x, y, z'
'-x+1/2, -y, z+1/2'
'-x, y+1/2, -z+1/2'
'x+1/2, -y+1/2, -z'

loop_
_atom_site_label
_atom_site_type_symbol
_atom_site_fract_x
_atom_site_fract_y
_atom_site_fract_z
_atom_site_U_iso_or_equiv
_atom_site_adp_type
_atom_site_occupancy
_atom_site_site_symmetry_order
_atom_site_calc_flag
_atom_site_refinement_flags_posn
_atom_site_refinement_flags_adp
_atom_site_refinement_flags_occupancy
_atom_site_disorder_assembly
_atom_site_disorder_group
Br7 Br 0.95651(3) 0.80090(2) 0.78535(2) 0.02628(7) Uani 1 1 d . . . . .
Br22 Br 0.91702(3) -0.28192(3) 0.57093(2) 0.03095(7) Uani 1 1 d . . . . .
Cl26 Cl 0.35073(6) 0.35431(7) 0.56865(3) 0.03389(15) Uani 1 1 d . . . . .
Cl11 Cl 0.46458(7) 0.14231(6) 0.91572(3) 0.03270(14) Uani 1 1 d . . . . .
O28 O 0.69391(15) 0.31487(16) 0.63458(7) 0.0183(3) Uani 1 1 d . . . . .
O27 O 0.52550(16) 0.14694(16) 0.69383(7) 0.0190(3) Uani 1 1 d . . . . .
H27 H 0.5680 0.1978 0.7135 0.028 Uiso 1 1 calc GR . . . .
O13 O 0.67852(15) 0.20832(16) 0.79089(7) 0.0199(3) Uani 1 1 d . . . . .
O12 O 0.47939(17) 0.38939(17) 0.78054(8) 0.0224(3) Uani 1 1 d . . . . .
H12 H 0.4716 0.4666 0.7842 0.034 Uiso 1 1 calc GR . . . .
C24 C 0.5001(2) 0.1983(2) 0.63556(10) 0.0184(4) Uani 1 1 d . . . . .
H24 H 0.4512 0.1346 0.6129 0.022 Uiso 1 1 calc R . . . .
C19 C 0.6985(2) 0.1025(2) 0.58990(10) 0.0166(5) Uani 1 1 d . . . . .
C8 C 0.6605(2) 0.3029(2) 0.83637(10) 0.0184(5) Uani 1 1 d . . . . .
H8 H 0.6835 0.2667 0.8758 0.022 Uiso 1 1 calc R . . . .
C21 C 0.7390(2) -0.0909(2) 0.53519(11) 0.0217(5) Uani 1 1 d . . . . .
H21 H 0.7227 -0.1450 0.5028 0.026 Uiso 1 1 calc R . . . .
C17 C 0.8583(2) -0.0455(2) 0.62654(11) 0.0219(5) Uani 1 1 d . . . . .
H17 H 0.9202 -0.0684 0.6548 0.026 Uiso 1 1 calc R . . . .
C4 C 0.7416(2) 0.4200(2) 0.82509(11) 0.0175(5) Uani 1 1 d . . . . .
C2 C 0.8269(2) 0.5726(2) 0.75314(11) 0.0203(5) Uani 1 1 d . . . . .
H2 H 0.8405 0.5985 0.7134 0.024 Uiso 1 1 calc R . . . .
C20 C 0.6719(2) 0.0226(2) 0.54051(10) 0.0196(5) Uani 1 1 d . . . . .
C18 C 0.7919(2) 0.0678(2) 0.63181(11) 0.0197(5) Uani 1 1 d . . . . .
H18 H 0.8099 0.1219 0.6640 0.024 Uiso 1 1 calc R . . . .
C16 C 0.8299(2) -0.1237(2) 0.57789(11) 0.0216(5) Uani 1 1 d . . . . .
C5 C 0.7898(2) 0.4929(2) 0.87317(11) 0.0187(5) Uani 1 1 d . . . . .
C3 C 0.7616(2) 0.4607(2) 0.76581(11) 0.0193(5) Uani 1 1 d . . . . .
H3 H 0.7306 0.4117 0.7340 0.023 Uiso 1 1 calc R . . . .
C23 C 0.6233(2) 0.2244(2) 0.60011(10) 0.0173(4) Uani 1 1 d . . . . .
H23 H 0.6013 0.2617 0.5608 0.021 Uiso 1 1 calc R . . . .
C1 C 0.8709(2) 0.6446(2) 0.80111(11) 0.0191(5) Uani 1 1 d . . . . .
C9 C 0.5170(2) 0.3361(2) 0.83672(11) 0.0190(5) Uani 1 1 d . . . . .
H9 H 0.5003 0.3977 0.8691 0.023 Uiso 1 1 calc R . . . .
C30 C 0.5732(2) 0.0566(3) 0.49351(11) 0.0242(5) Uani 1 1 d . . . . .
H30A H 0.4893 0.0489 0.5107 0.036 Uiso 1 1 calc GR . . . .
H30B H 0.5809 0.0000 0.4596 0.036 Uiso 1 1 calc GR . . . .
H30C H 0.5865 0.1425 0.4803 0.036 Uiso 1 1 calc GR . . . .
C29 C 0.7891(2) 0.3776(2) 0.59931(11) 0.0219(5) Uani 1 1 d . . . . .
H29A H 0.7486 0.4267 0.5681 0.033 Uiso 1 1 calc GR . . . .
H29B H 0.8445 0.3154 0.5813 0.033 Uiso 1 1 calc GR . . . .
H29C H 0.8383 0.4329 0.6248 0.033 Uiso 1 1 calc GR . . . .
C6 C 0.8544(2) 0.6056(2) 0.86045(11) 0.0198(5) Uani 1 1 d . . . . .
H6 H 0.8866 0.6548 0.8919 0.024 Uiso 1 1 calc R . . . .
C25 C 0.4167(2) 0.3162(2) 0.64134(12) 0.0242(5) Uani 1 1 d . . . . .
H25A H 0.4674 0.3869 0.6561 0.029 Uiso 1 1 calc R . . . .
H25B H 0.3483 0.3006 0.6700 0.029 Uiso 1 1 calc R . . . .
C14 C 0.7780(3) 0.1214(3) 0.80445(12) 0.0265(6) Uani 1 1 d . . . . .
H14A H 0.7845 0.0596 0.7726 0.040 Uiso 1 1 calc GR . . . .
H14B H 0.7594 0.0790 0.8419 0.040 Uiso 1 1 calc GR . . . .
H14C H 0.8574 0.1665 0.8080 0.040 Uiso 1 1 calc GR . . . .
C10 C 0.4315(2) 0.2212(2) 0.84549(11) 0.0240(5) Uani 1 1 d . . . . .
H10A H 0.4444 0.1621 0.8123 0.029 Uiso 1 1 calc R . . . .
H10B H 0.3427 0.2479 0.8449 0.029 Uiso 1 1 calc R . . . .
C15 C 0.7776(3) 0.4519(3) 0.93844(11) 0.0264(5) Uani 1 1 d . . . . .
H15A H 0.6898 0.4325 0.9472 0.040 Uiso 1 1 calc GR . . . .
H15B H 0.8060 0.5194 0.9644 0.040 Uiso 1 1 calc GR . . . .
H15C H 0.8291 0.3777 0.9452 0.040 Uiso 1 1 calc GR . . . .

loop_
_atom_site_aniso_label
_atom_site_aniso_U_11
_atom_site_aniso_U_22
_atom_site_aniso_U_33
_atom_site_aniso_U_23
_atom_site_aniso_U_13
_atom_site_aniso_U_12
Br7 0.02420(12) 0.02143(13) 0.03321(13) 0.00267(11) -0.00297(10) -0.00506(10)
Br22 0.03124(14) 0.02080(13) 0.04081(15) -0.00030(12) 0.00942(12) 0.00341(11)
Cl26 0.0280(3) 0.0332(3) 0.0404(3) 0.0068(3) -0.0133(3) 0.0027(3)
Cl11 0.0346(3) 0.0264(3) 0.0371(3) 0.0066(3) 0.0090(3) -0.0039(3)
O28 0.0180(8) 0.0185(8) 0.0184(7) -0.0006(7) -0.0006(6) -0.0063(7)
O27 0.0202(8) 0.0188(8) 0.0180(7) 0.0001(6) -0.0006(6) -0.0040(7)
O13 0.0211(8) 0.0170(8) 0.0215(7) -0.0047(7) 0.0010(6) 0.0052(7)
O12 0.0221(9) 0.0215(8) 0.0235(8) -0.0020(7) -0.0023(7) 0.0015(7)
C24 0.0170(10) 0.0186(11) 0.0197(10) 0.0001(9) -0.0024(8) -0.0032(9)
C19 0.0159(11) 0.0180(11) 0.0159(10) 0.0007(9) 0.0023(8) -0.0028(9)
C8 0.0191(11) 0.0191(12) 0.0170(10) -0.0042(9) 0.0014(8) 0.0014(10)
C21 0.0235(12) 0.0209(12) 0.0206(12) -0.0048(9) 0.0059(10) -0.0072(10)
C17 0.0188(12) 0.0237(13) 0.0231(12) 0.0048(10) -0.0009(9) -0.0011(10)
C4 0.0141(10) 0.0191(12) 0.0192(11) -0.0016(9) 0.0008(9) 0.0034(9)
C2 0.0186(11) 0.0234(12) 0.0188(11) 0.0009(9) -0.0008(9) 0.0012(10)
C20 0.0176(11) 0.0238(12) 0.0174(11) 0.0001(9) 0.0028(9) -0.0074(10)
C18 0.0209(12) 0.0210(12) 0.0172(11) 0.0002(9) -0.0009(9) -0.0048(10)
C16 0.0210(11) 0.0178(11) 0.0260(12) 0.0001(10) 0.0081(10) -0.0015(9)
C5 0.0162(11) 0.0228(12) 0.0169(11) -0.0029(9) 0.0010(9) 0.0027(9)
C3 0.0194(11) 0.0214(12) 0.0172(11) -0.0030(9) -0.0008(9) 0.0001(10)
C23 0.0187(10) 0.0177(11) 0.0154(9) -0.0003(9) -0.0027(8) -0.0021(9)
C1 0.0132(10) 0.0183(12) 0.0259(12) 0.0004(9) 0.0008(9) 0.0015(9)
C9 0.0185(11) 0.0192(12) 0.0193(10) -0.0041(9) 0.0017(9) 0.0013(9)
C30 0.0213(12) 0.0311(14) 0.0204(11) -0.0036(10) -0.0018(10) -0.0062(10)
C29 0.0216(12) 0.0216(13) 0.0225(12) 0.0035(10) 0.0002(10) -0.0071(10)
C6 0.0156(11) 0.0229(12) 0.0209(11) -0.0061(9) -0.0019(9) 0.0017(9)
C25 0.0192(11) 0.0231(13) 0.0301(12) 0.0011(10) -0.0027(10) -0.0008(10)
C14 0.0275(14) 0.0234(13) 0.0286(13) 0.0027(11) 0.0036(11) 0.0105(11)
C10 0.0222(12) 0.0216(12) 0.0283(12) -0.0048(10) 0.0060(9) -0.0011(11)
C15 0.0308(14) 0.0310(14) 0.0175(11) -0.0018(10) 0.0013(10) -0.0042(11)

loop_
_atom_type_symbol
_atom_type_description
_atom_type_scat_dispersion_real
_atom_type_scat_dispersion_imag
_atom_type_scat_source
C C 0.0181 0.0091 'International Tables Vol C Tables 4.2.6.8 and 6.1.1.4'
H H 0.0000 0.0000 'International Tables Vol C Tables 4.2.6.8 and 6.1.1.4'
Br Br -0.6763 1.2805 'International Tables Vol C Tables 4.2.6.8 and 6.1.1.4'
Cl Cl 0.3639 0.7018 'International Tables Vol C Tables 4.2.6.8 and 6.1.1.4'
O O 0.0492 0.0322 'International Tables Vol C Tables 4.2.6.8 and 6.1.1.4'

loop_
_geom_angle_atom_site_label_1
_geom_angle_atom_site_label_2
_geom_angle_atom_site_label_3
_geom_angle
_geom_angle_site_symmetry_1
_geom_angle_site_symmetry_3
_geom_angle_publ_flag
C23 O28 C29 112.24(18) . . ?
C24 O27 H27 109.5 . . ?
C14 O13 C8 113.45(18) . . ?
C9 O12 H12 109.5 . . ?
O27 C24 H24 107.5 . . ?
O27 C24 C23 111.96(18) . . ?
O27 C24 C25 109.91(19) . . ?
C23 C24 H24 107.5 . . ?
C25 C24 H24 107.5 . . ?
C25 C24 C23 112.3(2) . . ?
C20 C19 C23 121.1(2) . . ?
C18 C19 C20 119.8(2) . . ?
C18 C19 C23 119.0(2) . . ?
O13 C8 H8 108.9 . . ?
O13 C8 C4 112.10(18) . . ?
O13 C8 C9 106.91(18) . . ?
C4 C8 H8 108.9 . . ?
C4 C8 C9 111.2(2) . . ?
C9 C8 H8 108.9 . . ?
C20 C21 H21 119.9 . . ?
C16 C21 H21 119.9 . . ?
C16 C21 C20 120.2(2) . . ?
C18 C17 H17 121.0 . . ?
C18 C17 C16 117.9(2) . . ?
C16 C17 H17 121.0 . . ?
C5 C4 C8 121.3(2) . . ?
C3 C4 C8 119.2(2) . . ?
C3 C4 C5 119.3(2) . . ?
C3 C2 H2 120.9 . . ?
C1 C2 H2 120.9 . . ?
C1 C2 C3 118.2(2) . . ?
C19 C20 C30 121.9(2) . . ?
C21 C20 C19 118.7(2) . . ?
C21 C20 C30 119.4(2) . . ?
C19 C18 H18 119.3 . . ?
C17 C18 C19 121.4(2) . . ?
C17 C18 H18 119.3 . . ?
C21 C16 Br22 119.46(19) . . ?
C21 C16 C17 121.9(2) . . ?
C17 C16 Br22 118.60(19) . . ?
C4 C5 C15 122.4(2) . . ?
C6 C5 C4 119.1(2) . . ?
C6 C5 C15 118.5(2) . . ?
C4 C3 H3 119.2 . . ?
C2 C3 C4 121.6(2) . . ?
C2 C3 H3 119.2 . . ?
O28 C23 C24 106.38(18) . . ?
O28 C23 C19 111.98(18) . . ?
O28 C23 H23 109.1 . . ?
C24 C23 H23 109.1 . . ?
C19 C23 C24 111.1(2) . . ?
C19 C23 H23 109.1 . . ?
C2 C1 Br7 119.28(18) . . ?
C2 C1 C6 121.5(2) . . ?
C6 C1 Br7 119.17(18) . . ?
O12 C9 C8 110.83(19) . . ?
O12 C9 H9 109.1 . . ?
O12 C9 C10 105.26(19) . . ?
C8 C9 H9 109.1 . . ?
C10 C9 C8 113.2(2) . . ?
C10 C9 H9 109.1 . . ?
C20 C30 H30A 109.5 . . ?
C20 C30 H30B 109.5 . . ?
C20 C30 H30C 109.5 . . ?
H30A C30 H30B 109.5 . . ?
H30A C30 H30C 109.5 . . ?
H30B C30 H30C 109.5 . . ?
O28 C29 H29A 109.5 . . ?
O28 C29 H29B 109.5 . . ?
O28 C29 H29C 109.5 . . ?
H29A C29 H29B 109.5 . . ?
H29A C29 H29C 109.5 . . ?
H29B C29 H29C 109.5 . . ?
C5 C6 H6 119.9 . . ?
C1 C6 C5 120.2(2) . . ?
C1 C6 H6 119.9 . . ?
Cl26 C25 H25A 109.9 . . ?
Cl26 C25 H25B 109.9 . . ?
C24 C25 Cl26 109.11(17) . . ?
C24 C25 H25A 109.9 . . ?
C24 C25 H25B 109.9 . . ?
H25A C25 H25B 108.3 . . ?
O13 C14 H14A 109.5 . . ?
O13 C14 H14B 109.5 . . ?
O13 C14 H14C 109.5 . . ?
H14A C14 H14B 109.5 . . ?
H14A C14 H14C 109.5 . . ?
H14B C14 H14C 109.5 . . ?
Cl11 C10 H10A 109.3 . . ?
Cl11 C10 H10B 109.3 . . ?
C9 C10 Cl11 111.43(17) . . ?
C9 C10 H10A 109.3 . . ?
C9 C10 H10B 109.3 . . ?
H10A C10 H10B 108.0 . . ?
C5 C15 H15A 109.5 . . ?
C5 C15 H15B 109.5 . . ?
C5 C15 H15C 109.5 . . ?
H15A C15 H15B 109.5 . . ?
H15A C15 H15C 109.5 . . ?
H15B C15 H15C 109.5 . . ?

loop_
_geom_bond_atom_site_label_1
_geom_bond_atom_site_label_2
_geom_bond_distance
_geom_bond_site_symmetry_2
_geom_bond_publ_flag
Br7 C1 1.904(2) . ?
Br22 C16 1.904(2) . ?
Cl26 C25 1.793(3) . ?
Cl11 C10 1.793(3) . ?
O28 C23 1.425(3) . ?
O28 C29 1.426(3) . ?
O27 H27 0.8200 . ?
O27 C24 1.421(3) . ?
O13 C8 1.426(3) . ?
O13 C14 1.417(3) . ?
O12 H12 0.8200 . ?
O12 C9 1.418(3) . ?
C24 H24 0.9800 . ?
C24 C23 1.533(3) . ?
C24 C25 1.522(4) . ?
C19 C20 1.406(3) . ?
C19 C18 1.395(3) . ?
C19 C23 1.520(3) . ?
C8 H8 0.9800 . ?
C8 C4 1.516(3) . ?
C8 C9 1.541(3) . ?
C21 H21 0.9300 . ?
C21 C20 1.390(4) . ?
C21 C16 1.383(4) . ?
C17 H17 0.9300 . ?
C17 C18 1.385(4) . ?
C17 C16 1.386(4) . ?
C4 C5 1.404(3) . ?
C4 C3 1.394(3) . ?
C2 H2 0.9300 . ?
C2 C3 1.390(4) . ?
C2 C1 1.381(3) . ?
C20 C30 1.507(3) . ?
C18 H18 0.9300 . ?
C5 C6 1.393(4) . ?
C5 C15 1.511(3) . ?
C3 H3 0.9300 . ?
C23 H23 0.9800 . ?
C1 C6 1.385(3) . ?
C9 H9 0.9800 . ?
C9 C10 1.516(3) . ?
C30 H30A 0.9600 . ?
C30 H30B 0.9600 . ?
C30 H30C 0.9600 . ?
C29 H29A 0.9600 . ?
C29 H29B 0.9600 . ?
C29 H29C 0.9600 . ?
C6 H6 0.9300 . ?
C25 H25A 0.9700 . ?
C25 H25B 0.9700 . ?
C14 H14A 0.9600 . ?
C14 H14B 0.9600 . ?
C14 H14C 0.9600 . ?
C10 H10A 0.9700 . ?
C10 H10B 0.9700 . ?
C15 H15A 0.9600 . ?
C15 H15B 0.9600 . ?
C15 H15C 0.9600 . ?

loop_
_geom_torsion_atom_site_label_1
_geom_torsion_atom_site_label_2
_geom_torsion_atom_site_label_3
_geom_torsion_atom_site_label_4
_geom_torsion
_geom_torsion_site_symmetry_1
_geom_torsion_site_symmetry_2
_geom_torsion_site_symmetry_3
_geom_torsion_site_symmetry_4
_geom_torsion_publ_flag
Br7 C1 C6 C5 178.70(18) . . . . ?
O27 C24 C23 O28 -60.9(2) . . . . ?
O27 C24 C23 C19 61.2(2) . . . . ?
O27 C24 C25 Cl26 -164.65(15) . . . . ?
O13 C8 C4 C5 -147.9(2) . . . . ?
O13 C8 C4 C3 36.3(3) . . . . ?
O13 C8 C9 O12 -62.8(2) . . . . ?
O13 C8 C9 C10 55.2(2) . . . . ?
O12 C9 C10 Cl11 -179.18(15) . . . . ?
C8 C4 C5 C6 -174.5(2) . . . . ?
C8 C4 C5 C15 7.2(4) . . . . ?
C8 C4 C3 C2 175.0(2) . . . . ?
C8 C9 C10 Cl11 59.6(2) . . . . ?
C4 C8 C9 O12 59.8(2) . . . . ?
C4 C8 C9 C10 177.82(19) . . . . ?
C4 C5 C6 C1 -0.2(4) . . . . ?
C2 C1 C6 C5 -1.4(4) . . . . ?
C20 C19 C18 C17 -1.1(4) . . . . ?
C20 C19 C23 O28 -155.7(2) . . . . ?
C20 C19 C23 C24 85.5(3) . . . . ?
C20 C21 C16 Br22 178.19(17) . . . . ?
C20 C21 C16 C17 -0.7(4) . . . . ?
C18 C19 C20 C21 0.8(3) . . . . ?
C18 C19 C20 C30 -179.2(2) . . . . ?
C18 C19 C23 O28 26.8(3) . . . . ?
C18 C19 C23 C24 -92.0(2) . . . . ?
C18 C17 C16 Br22 -178.40(18) . . . . ?
C18 C17 C16 C21 0.5(4) . . . . ?
C16 C21 C20 C19 0.0(3) . . . . ?
C16 C21 C20 C30 180.0(2) . . . . ?
C16 C17 C18 C19 0.4(4) . . . . ?
C5 C4 C3 C2 -0.8(4) . . . . ?
C3 C4 C5 C6 1.3(4) . . . . ?
C3 C4 C5 C15 -177.0(2) . . . . ?
C3 C2 C1 Br7 -178.28(18) . . . . ?
C3 C2 C1 C6 1.8(4) . . . . ?
C23 C24 C25 Cl26 70.0(2) . . . . ?
C23 C19 C20 C21 -176.6(2) . . . . ?
C23 C19 C20 C30 3.4(3) . . . . ?
C23 C19 C18 C17 176.5(2) . . . . ?
C1 C2 C3 C4 -0.7(4) . . . . ?
C9 C8 C4 C5 92.5(3) . . . . ?
C9 C8 C4 C3 -83.3(3) . . . . ?
C29 O28 C23 C24 -161.54(19) . . . . ?
C29 O28 C23 C19 76.9(2) . . . . ?
C25 C24 C23 O28 63.3(2) . . . . ?
C25 C24 C23 C19 -174.59(19) . . . . ?
C14 O13 C8 C4 89.9(2) . . . . ?
C14 O13 C8 C9 -148.0(2) . . . . ?
C15 C5 C6 C1 178.2(2) . . . . ?
